data_8105747
loop_
_publ_author_name
'Zhang, Jingxiao'
'Guo, Shubin'
'Guo, Yongnan'
'Yang, Yanliang'

_publ_section_title
;
 The crystal structure of N-cyclopentyl-3-hydroxy-4-methoxybenzamide,
 C13H17NO3
;
_journal_issue 4
_journal_name_full 'Zeitschrift f\"ur Kristallographie - New Crystal Structures'
_journal_page_first 551
_journal_page_last 553
_journal_paper_doi 10.1515/ncrs-2022-0070
_journal_volume 237
_journal_year 2022
_chemical_formula_moiety 'C13 H17 N O3'
_chemical_formula_sum 'C13 H17 N O3'
_chemical_formula_weight 235.27
_space_group_crystal_system monoclinic
_space_group_IT_number 9
_space_group_name_Hall 'C -2yc'
_space_group_name_H-M_alt 'C 1 c 1'
_atom_sites_solution_hydrogens geom
_cell_angle_alpha 90
_cell_angle_beta 106.051(2)
_cell_angle_gamma 90
_cell_formula_units_Z 4
_cell_length_a 11.6502(8)
_cell_length_b 13.8752(8)
_cell_length_c 7.9644(5)
_cell_measurement_reflns_used 2323
_cell_measurement_temperature 170
_cell_measurement_theta_max 26.355
_cell_measurement_theta_min 2.937
_cell_volume 1237.25(14)
_computing_cell_refinement 'SAINT V8.40A (?, 2016) [1]'
_computing_data_reduction 'SAINT V8.40A (?, 2016) [1]'
_computing_molecular_graphics 'Olex2 1.5 (Dolomanov et al., 2009) [2]'
_computing_publication_material 'Olex2 1.5 (Dolomanov et al., 2009) [2]'
_computing_structure_refinement 'SHELXL 2019/2 (Sheldrick, 2015) [3]'
_computing_structure_solution 'ShelXT (Sheldrick, 2015) [4]'
_diffrn_ambient_temperature 170.00
_diffrn_measured_fraction_theta_full 0.980
_diffrn_measured_fraction_theta_max 0.973
_diffrn_measurement_device_type 'D8 VENTURE'
_diffrn_measurement_method '\f and \w scans'
_diffrn_radiation_type MoK\a
_diffrn_radiation_wavelength 0.71073
_diffrn_reflns_av_R_equivalents 0.0453
_diffrn_reflns_av_unetI/netI 0.0502
_diffrn_reflns_Laue_measured_fraction_full 0.980
_diffrn_reflns_Laue_measured_fraction_max 0.973
_diffrn_reflns_limit_h_max 12
_diffrn_reflns_limit_h_min -14
_diffrn_reflns_limit_k_max 17
_diffrn_reflns_limit_k_min -17
_diffrn_reflns_limit_l_max 9
_diffrn_reflns_limit_l_min -9
_diffrn_reflns_number 5924
_diffrn_reflns_point_group_measured_fraction_full 0.863
_diffrn_reflns_point_group_measured_fraction_max 0.845
_diffrn_reflns_theta_full 25.242
_diffrn_reflns_theta_max 26.414
_diffrn_reflns_theta_min 2.337
_exptl_absorpt_coefficient_mu 0.090
_exptl_absorpt_correction_T_max 0.7454
_exptl_absorpt_correction_T_min 0.6595
_exptl_absorpt_correction_type multi-scan
_exptl_absorpt_process_details
'SADABS-2016/2 (Bruker,2016/2) was used for absorption correction. wR2(int) was 0.0758 before and 0.0513 after correction. The Ratio of minimum to maximum transmission is 0.8848. The \l/2 correction factor is Not present.'
_exptl_crystal_colour colourless
_exptl_crystal_colour_primary colourless
_exptl_crystal_density_diffrn 1.263
_exptl_crystal_description block
_exptl_crystal_F_000 504
_exptl_crystal_size_max 0.28
_exptl_crystal_size_mid 0.15
_exptl_crystal_size_min 0.12
_refine_diff_density_max 0.155
_refine_diff_density_min -0.186
_refine_diff_density_rms 0.040
_refine_ls_abs_structure_details
;
 Refined as an inversion twin.
;
_refine_ls_abs_structure_Flack 0.1(19)
_refine_ls_extinction_coef .
_refine_ls_extinction_method none
_refine_ls_goodness_of_fit_ref 1.101
_refine_ls_hydrogen_treatment constr
_refine_ls_matrix_type full
_refine_ls_number_parameters 157
_refine_ls_number_reflns 2141
_refine_ls_number_restraints 2
_refine_ls_restrained_S_all 1.101
_refine_ls_R_factor_all 0.0605
_refine_ls_R_factor_gt 0.0425
_refine_ls_shift/su_max 0.000
_refine_ls_shift/su_mean 0.000
_refine_ls_structure_factor_coef Fsqd
_refine_ls_weighting_details 'w=1/[\s^2^(Fo^2^)+(0.0409P)^2^+0.3267P] where P=(Fo^2^+2Fc^2^)/3'
_refine_ls_weighting_scheme calc
_refine_ls_wR_factor_gt 0.0898
_refine_ls_wR_factor_ref 0.1023
_reflns_Friedel_coverage 0.731
_reflns_Friedel_fraction_full 0.745
_reflns_Friedel_fraction_max 0.716
_reflns_number_gt 1747
_reflns_number_total 2141
_reflns_threshold_expression 'I > 2\s(I)'
_cod_data_source_file suppl_j_ncrs-2022-0070_suppl.cif
_cod_data_source_block mo
_cod_database_code 8105747
_shelx_space_group_comment
;
The symmetry employed for this shelxl refinement is uniquely defined
by the following loop, which should always be used as a source of
symmetry information in preference to the above space-group names.
They are only intended as comments.
;
_shelx_estimated_absorpt_t_max 0.989
_shelx_estimated_absorpt_t_min 0.975
_olex2_refinement_description
;
1. Twinned data refinement
 Scales: 0.9(19)
 0.1(19)
2. Fixed Uiso
 At 1.2 times of:
  All C(H) groups, All C(H,H) groups, All N(H) groups
 At 1.5 times of:
  All C(H,H,H) groups, All O(H) groups
3.a Ternary CH refined with riding coordinates:
 C1(H1A)
3.b Secondary CH2 refined with riding coordinates:
 C2(H2A,H2B), C3(H3A,H3B), C4(H4A,H4B), C5(H5A,H5B)
3.c Aromatic/amide H refined with riding coordinates:
 C8(H8), C11(H11), C12(H12), N1(H1)
3.d Idealised Me refined as rotating group:
 C13(H13A,H13B,H13C)
3.e Idealised tetrahedral OH refined as rotating group:
 O2(H2)
;
_olex2_submission_special_instructions 'No special instructions were received'

loop_
_space_group_symop_operation_xyz
'x, y, z'
'x, -y, z+1/2'
'x+1/2, y+1/2, z'
'x+1/2, -y+1/2, z+1/2'

loop_
_atom_site_label
_atom_site_type_symbol
_atom_site_fract_x
_atom_site_fract_y
_atom_site_fract_z
_atom_site_U_iso_or_equiv
_atom_site_adp_type
_atom_site_occupancy
_atom_site_site_symmetry_order
_atom_site_calc_flag
_atom_site_refinement_flags_posn
_atom_site_refinement_flags_adp
_atom_site_refinement_flags_occupancy
_atom_site_disorder_assembly
_atom_site_disorder_group
C1 C 0.7121(3) 0.5779(2) 0.8326(4) 0.0368(9) Uani 1 1 d . . . . .
H1A H 0.708766 0.551263 0.947884 0.044 Uiso 1 1 calc R U . . .
C2 C 0.8348(3) 0.5581(3) 0.8098(5) 0.0426(9) Uani 1 1 d . . . . .
H2A H 0.836531 0.570422 0.688133 0.051 Uiso 1 1 calc R U . . .
H2B H 0.859790 0.490786 0.841437 0.051 Uiso 1 1 calc R U . . .
C3 C 0.9146(4) 0.6297(3) 0.9369(5) 0.0503(11) Uani 1 1 d . . . . .
H3A H 0.942702 0.601663 1.055539 0.060 Uiso 1 1 calc R U . . .
H3B H 0.984837 0.647802 0.896745 0.060 Uiso 1 1 calc R U . . .
C4 C 0.8349(4) 0.7172(3) 0.9366(6) 0.0570(12) Uani 1 1 d . . . . .
H4A H 0.839466 0.736907 1.057803 0.068 Uiso 1 1 calc R U . . .
H4B H 0.860384 0.772170 0.876208 0.068 Uiso 1 1 calc R U . . .
C5 C 0.7080(4) 0.6871(3) 0.8407(6) 0.0526(11) Uani 1 1 d . . . . .
H5A H 0.651019 0.708429 0.905182 0.063 Uiso 1 1 calc R U . . .
H5B H 0.683580 0.715006 0.721744 0.063 Uiso 1 1 calc R U . . .
C6 C 0.5604(3) 0.4543(2) 0.7103(4) 0.0301(8) Uani 1 1 d . . . . .
C7 C 0.4537(3) 0.4270(2) 0.5658(4) 0.0286(8) Uani 1 1 d . . . . .
C8 C 0.4214(3) 0.3299(2) 0.5526(4) 0.0337(8) Uani 1 1 d . . . . .
H8 H 0.468580 0.284715 0.631995 0.040 Uiso 1 1 calc R U . . .
C9 C 0.3223(3) 0.2986(2) 0.4263(5) 0.0339(8) Uani 1 1 d . . . . .
C10 C 0.2517(3) 0.3656(2) 0.3104(4) 0.0319(8) Uani 1 1 d . . . . .
C11 C 0.2831(3) 0.4617(2) 0.3241(4) 0.0321(8) Uani 1 1 d . . . . .
H11 H 0.235661 0.507130 0.245544 0.039 Uiso 1 1 calc R U . . .
C12 C 0.3835(3) 0.4925(2) 0.4517(4) 0.0311(8) Uani 1 1 d . . . . .
H12 H 0.404043 0.558965 0.460637 0.037 Uiso 1 1 calc R U . . .
C13 C 0.0842(3) 0.3921(3) 0.0620(5) 0.0464(10) Uani 1 1 d . . . . .
H13A H 0.018946 0.356452 -0.017842 0.070 Uiso 1 1 calc R U . . .
H13B H 0.134297 0.421863 -0.004277 0.070 Uiso 1 1 calc R U . . .
H13C H 0.050918 0.442449 0.121220 0.070 Uiso 1 1 calc R U . . .
N1 N 0.6129(3) 0.5381(2) 0.6962(3) 0.0357(7) Uani 1 1 d . . . . .
H1 H 0.586283 0.571266 0.599029 0.043 Uiso 1 1 calc R U . . .
O1 O 0.5970(2) 0.40001(16) 0.8395(3) 0.0357(6) Uani 1 1 d . . . . .
O2 O 0.2991(2) 0.20202(16) 0.4160(4) 0.0509(8) Uani 1 1 d . . . . .
H2 H 0.225880 0.192950 0.370114 0.076 Uiso 1 1 calc R U . . .
O3 O 0.1550(2) 0.32725(16) 0.1895(3) 0.0384(6) Uani 1 1 d . . . . .

loop_
_atom_site_aniso_label
_atom_site_aniso_U_11
_atom_site_aniso_U_22
_atom_site_aniso_U_33
_atom_site_aniso_U_23
_atom_site_aniso_U_13
_atom_site_aniso_U_12
C1 0.042(2) 0.0382(19) 0.0281(19) -0.0021(14) 0.0070(16) -0.0060(16)
C2 0.042(2) 0.0399(19) 0.041(2) -0.0035(16) 0.0037(17) -0.0025(17)
C3 0.046(3) 0.053(3) 0.048(2) -0.0049(19) 0.006(2) -0.0144(18)
C4 0.068(3) 0.045(2) 0.061(3) -0.020(2) 0.024(2) -0.019(2)
C5 0.055(3) 0.044(2) 0.055(3) -0.0166(19) 0.009(2) -0.0023(19)
C6 0.030(2) 0.0325(18) 0.0294(18) -0.0036(14) 0.0104(15) 0.0011(14)
C7 0.029(2) 0.0313(17) 0.0253(18) -0.0018(13) 0.0081(15) 0.0017(14)
C8 0.032(2) 0.0314(17) 0.0355(19) 0.0054(14) 0.0052(16) 0.0018(15)
C9 0.030(2) 0.0301(17) 0.040(2) 0.0010(15) 0.0061(16) -0.0006(15)
C10 0.027(2) 0.0393(18) 0.0284(17) 0.0006(14) 0.0064(15) -0.0008(16)
C11 0.031(2) 0.0329(18) 0.0320(19) 0.0045(14) 0.0074(16) 0.0060(14)
C12 0.033(2) 0.0282(17) 0.0329(18) -0.0001(14) 0.0096(15) 0.0008(14)
C13 0.034(2) 0.052(2) 0.044(2) 0.0142(17) -0.0045(18) -0.0032(17)
N1 0.0369(18) 0.0382(16) 0.0286(16) 0.0009(12) 0.0033(14) -0.0064(13)
O1 0.0376(14) 0.0374(13) 0.0291(12) 0.0011(10) 0.0043(10) 0.0049(10)
O2 0.0401(17) 0.0301(12) 0.0684(19) 0.0085(12) -0.0086(14) -0.0046(11)
O3 0.0301(15) 0.0383(14) 0.0395(14) 0.0034(11) -0.0024(11) -0.0012(10)

loop_
_atom_type_symbol
_atom_type_description
_atom_type_scat_dispersion_real
_atom_type_scat_dispersion_imag
_atom_type_scat_source
C C 0.0033 0.0016 'International Tables Vol C Tables 4.2.6.8 and 6.1.1.4'
H H 0.0000 0.0000 'International Tables Vol C Tables 4.2.6.8 and 6.1.1.4'
N N 0.0061 0.0033 'International Tables Vol C Tables 4.2.6.8 and 6.1.1.4'
O O 0.0106 0.0060 'International Tables Vol C Tables 4.2.6.8 and 6.1.1.4'

loop_
_geom_angle_atom_site_label_1
_geom_angle_atom_site_label_2
_geom_angle_atom_site_label_3
_geom_angle
_geom_angle_site_symmetry_1
_geom_angle_site_symmetry_3
C2 C1 H1A 108.7 . .
C2 C1 C5 103.2(3) . .
C5 C1 H1A 108.7 . .
N1 C1 H1A 108.7 . .
N1 C1 C2 114.9(3) . .
N1 C1 C5 112.4(3) . .
C1 C2 H2A 111.2 . .
C1 C2 H2B 111.2 . .
C1 C2 C3 102.9(3) . .
H2A C2 H2B 109.1 . .
C3 C2 H2A 111.2 . .
C3 C2 H2B 111.2 . .
C2 C3 H3A 110.8 . .
C2 C3 H3B 110.8 . .
H3A C3 H3B 108.9 . .
C4 C3 C2 104.9(3) . .
C4 C3 H3A 110.8 . .
C4 C3 H3B 110.8 . .
C3 C4 H4A 110.4 . .
C3 C4 H4B 110.4 . .
H4A C4 H4B 108.6 . .
C5 C4 C3 106.7(3) . .
C5 C4 H4A 110.4 . .
C5 C4 H4B 110.4 . .
C1 C5 C4 105.0(3) . .
C1 C5 H5A 110.8 . .
C1 C5 H5B 110.8 . .
C4 C5 H5A 110.8 . .
C4 C5 H5B 110.8 . .
H5A C5 H5B 108.8 . .
N1 C6 C7 117.4(3) . .
O1 C6 C7 120.3(3) . .
O1 C6 N1 122.3(3) . .
C8 C7 C6 116.9(3) . .
C12 C7 C6 123.8(3) . .
C12 C7 C8 119.2(3) . .
C7 C8 H8 119.5 . .
C9 C8 C7 120.9(3) . .
C9 C8 H8 119.5 . .
C8 C9 C10 119.5(3) . .
O2 C9 C8 117.7(3) . .
O2 C9 C10 122.7(3) . .
C11 C10 C9 119.6(3) . .
O3 C10 C9 115.0(3) . .
O3 C10 C11 125.4(3) . .
C10 C11 H11 119.8 . .
C10 C11 C12 120.5(3) . .
C12 C11 H11 119.8 . .
C7 C12 C11 120.3(3) . .
C7 C12 H12 119.9 . .
C11 C12 H12 119.9 . .
H13A C13 H13B 109.5 . .
H13A C13 H13C 109.5 . .
H13B C13 H13C 109.5 . .
O3 C13 H13A 109.5 . .
O3 C13 H13B 109.5 . .
O3 C13 H13C 109.5 . .
C1 N1 H1 118.1 . .
C6 N1 C1 123.7(3) . .
C6 N1 H1 118.1 . .
C9 O2 H2 109.5 . .
C10 O3 C13 117.0(3) . .

loop_
_geom_bond_atom_site_label_1
_geom_bond_atom_site_label_2
_geom_bond_distance
_geom_bond_site_symmetry_2
C1 H1A 1.0000 .
C1 C2 1.515(6) .
C1 C5 1.517(5) .
C1 N1 1.458(4) .
C2 H2A 0.9900 .
C2 H2B 0.9900 .
C2 C3 1.535(5) .
C3 H3A 0.9900 .
C3 H3B 0.9900 .
C3 C4 1.528(6) .
C4 H4A 0.9900 .
C4 H4B 0.9900 .
C4 C5 1.523(6) .
C5 H5A 0.9900 .
C5 H5B 0.9900 .
C6 C7 1.491(4) .
C6 N1 1.333(4) .
C6 O1 1.251(4) .
C7 C8 1.395(4) .
C7 C12 1.382(4) .
C8 H8 0.9500 .
C8 C9 1.375(5) .
C9 C10 1.404(4) .
C9 O2 1.365(4) .
C10 C11 1.379(4) .
C10 O3 1.370(4) .
C11 H11 0.9500 .
C11 C12 1.388(4) .
C12 H12 0.9500 .
C13 H13A 0.9800 .
C13 H13B 0.9800 .
C13 H13C 0.9800 .
C13 O3 1.435(4) .
N1 H1 0.8800 .
O2 H2 0.8400 .

loop_
_geom_torsion_atom_site_label_1
_geom_torsion_atom_site_label_2
_geom_torsion_atom_site_label_3
_geom_torsion_atom_site_label_4
_geom_torsion
_geom_torsion_site_symmetry_1
_geom_torsion_site_symmetry_2
_geom_torsion_site_symmetry_3
_geom_torsion_site_symmetry_4
C1 C2 C3 C4 -32.6(4) . . . .
C2 C1 C5 C4 -35.5(4) . . . .
C2 C1 N1 C6 96.8(4) . . . .
C2 C3 C4 C5 10.8(5) . . . .
C3 C4 C5 C1 15.1(5) . . . .
C5 C1 C2 C3 42.1(3) . . . .
C5 C1 N1 C6 -145.6(4) . . . .
C6 C7 C8 C9 178.1(3) . . . .
C6 C7 C12 C11 -177.8(3) . . . .
C7 C6 N1 C1 175.1(3) . . . .
C7 C8 C9 C10 -0.8(5) . . . .
C7 C8 C9 O2 177.1(3) . . . .
C8 C7 C12 C11 -0.9(5) . . . .
C8 C9 C10 C11 0.4(5) . . . .
C8 C9 C10 O3 180.0(3) . . . .
C9 C10 C11 C12 -0.2(5) . . . .
C9 C10 O3 C13 -176.6(3) . . . .
C10 C11 C12 C7 0.5(5) . . . .
C11 C10 O3 C13 3.0(5) . . . .
C12 C7 C8 C9 1.1(5) . . . .
N1 C1 C2 C3 164.8(3) . . . .
N1 C1 C5 C4 -159.9(3) . . . .
N1 C6 C7 C8 160.9(3) . . . .
N1 C6 C7 C12 -22.2(5) . . . .
O1 C6 C7 C8 -19.7(5) . . . .
O1 C6 C7 C12 157.2(3) . . . .
O1 C6 N1 C1 -4.2(5) . . . .
O2 C9 C10 C11 -177.4(3) . . . .
O2 C9 C10 O3 2.2(5) . . . .
O3 C10 C11 C12 -179.8(3) . . . .

loop_
_twin_individual_id
_twin_individual_mass_fraction_refined
1 0.9(19)
2 0.1(19)
